data_9005911
loop_
_publ_author_name
'Ottonello, G.'
'Princivalle, F.'
'Della Giusta, A.'

_publ_section_title
;
 Temperature, composition, and fO2 effects on intersite
 distribution of Mg and Fe2+ in olivines
 Sample: 3153*
;
_journal_name_full 'Physics and Chemistry of Minerals'
_journal_page_first 301
_journal_page_last 312
_journal_volume 17
_journal_year 1990
_chemical_formula_sum 'Ca0.005 Fe0.399 Mg1.583 Mn0.012 O4 Si'
_chemical_name_mineral Olivine
_space_group_IT_number 62
_symmetry_space_group_name_Hall '-P 2c 2ab'
_symmetry_space_group_name_H-M 'P b n m'
_cell_angle_alpha 90
_cell_angle_beta 90
_cell_angle_gamma 90
_cell_length_a 4.7688
_cell_length_b 10.2560
_cell_length_c 6.0065
_cell_formula_units_Z 4
_cell_volume 293.771
_database_code_amcsd 0007493
_exptl_crystal_density_diffrn 3.475
_cod_original_formula_sum 'Mg1.583 Fe.399 Mn.012 Ca.005 Si O4'
_cod_database_code 9005911

loop_
_space_group_symop_operation_xyz
x,y,z
x,y,1/2-z
-x,-y,1/2+z
1/2+x,1/2-y,1/2+z
1/2-x,1/2+y,1/2-z
1/2-x,1/2+y,z
1/2+x,1/2-y,-z
-x,-y,-z

loop_
_atom_site_label
_atom_site_fract_x
_atom_site_fract_y
_atom_site_fract_z
_atom_site_occupancy
_atom_site_U_iso_or_equiv
MgM1 0.00000 0.00000 0.00000 0.79300 0.00747
FeM1 0.00000 0.00000 0.00000 0.20700 0.00747
MgM2 0.98890 0.27800 0.25000 0.79000 0.00747
FeM2 0.98890 0.27800 0.25000 0.19200 0.00747
MnM2 0.98890 0.27800 0.25000 0.01200 0.00747
CaM2 0.98890 0.27800 0.25000 0.00500 0.00747
SiT 0.42710 0.09460 0.25000 1.00000 0.00646
O1 0.76580 0.09160 0.25000 1.00000 0.00760
O2 0.21930 0.44840 0.25000 1.00000 0.00798
O3 0.27950 0.16340 0.03370 1.00000 0.01077

loop_
_cod_related_entry_id
_cod_related_entry_database
_cod_related_entry_code
1 AMCSD 0007493
